data_7030164
loop_
_publ_author_name
'Baum, Amanda E.'
'Park, Heaweon'
'Wang, Denan'
'Lindeman, Sergey V.'
'Fiedler, Adam T.'

_publ_section_title
;
 Structural, spectroscopic, and electrochemical properties of nonheme
 Fe(II)-hydroquinonate complexes: synthetic models of hydroquinone
 dioxygenases.
;
_journal_issue 39
_journal_name_full 'Dalton transactions (Cambridge, England : 2003)'
_journal_page_first 12244
_journal_page_last 12253
_journal_paper_doi 10.1039/c2dt31504a
_journal_volume 41
_journal_year 2012
_chemical_formula_moiety 'C59 H45 B Fe N8 O2, C H2 Cl2'
_chemical_formula_sum 'C60 H47 B Cl2 Fe N8 O2'
_chemical_formula_weight 1049.62
_chemical_name_systematic
;
?
;
_space_group_crystal_system monoclinic
_space_group_IT_number 14
_space_group_name_Hall '-P 2ybc'
_space_group_name_H-M_alt 'P 1 21/c 1'
_symmetry_space_group_name_Hall '-P 2ybc'
_symmetry_space_group_name_H-M 'P 1 21/c 1'
_atom_sites_solution_hydrogens geom
_atom_sites_solution_primary direct
_atom_sites_solution_secondary difmap
_audit_creation_date 2012-06-05
_audit_creation_method
;
Olex2 1.1
(compiled 2011.11.01 svn.r2039, GUI svn.r3906)
;
_cell_angle_alpha 90.00
_cell_angle_beta 93.779(3)
_cell_angle_gamma 90.00
_cell_formula_units_Z 4
_cell_length_a 14.5859(5)
_cell_length_b 13.6416(4)
_cell_length_c 25.2090(8)
_cell_measurement_reflns_used 12152
_cell_measurement_temperature 99.9(3)
_cell_measurement_theta_max 73.7370
_cell_measurement_theta_min 3.4038
_cell_volume 5005.1(3)
_computing_cell_refinement
;
CrysAlisPro, Agilent Technologies,
Version 1.171.35.15 (release 03-08-2011 CrysAlis171 .NET)
(compiled Aug 3 2011,13:03:54)
;
_computing_data_collection
;
CrysAlisPro, Agilent Technologies,
Version 1.171.35.15 (release 03-08-2011 CrysAlis171 .NET)
(compiled Aug 3 2011,13:03:54)
;
_computing_data_reduction
;
CrysAlisPro, Agilent Technologies,
Version 1.171.35.15 (release 03-08-2011 CrysAlis171 .NET)
(compiled Aug 3 2011,13:03:54)
;
_computing_molecular_graphics
;
O. V. Dolomanov, L. J. Bourhis, R. J. Gildea, J. A. K. Howard and H. Puschmann,
OLEX2: a complete structure solution, refinement and analysis program.
J. Appl. Cryst. (2009). 42, 339-341.
;
_computing_publication_material
;
O. V. Dolomanov, L. J. Bourhis, R. J. Gildea, J. A. K. Howard and H. Puschmann,
OLEX2: a complete structure solution, refinement and analysis program.
J. Appl. Cryst. (2009). 42, 339-341.
;
_computing_structure_refinement
;
olex2.refine (L.J. Bourhis, O.V. Dolomanov, R.J. Gildea, J.A.K. Howard,
H. Puschmann, in preparation, 2011)
;
_computing_structure_solution 'SHELXS-97 (Sheldrick, 2008)'
_diffrn_ambient_temperature 99.9(3)
_diffrn_detector_area_resol_mean 10.3756
_diffrn_measured_fraction_theta_full 0.992
_diffrn_measured_fraction_theta_max 0.978
_diffrn_measurement_details
;
1 omega -115.00 -61.00 1.0000 12.0000
omega____ theta____ kappa____ phi______ frames
- -40.6487 -148.0000 171.0000 54

2 omega -42.00 20.00 1.0000 12.0000
omega____ theta____ kappa____ phi______ frames
- -40.6487 37.0000 30.0000 62

3 omega -49.00 32.00 1.0000 12.0000
omega____ theta____ kappa____ phi______ frames
- -40.6487 37.0000 150.0000 81

4 omega 48.00 92.00 1.0000 12.0000
omega____ theta____ kappa____ phi______ frames
- 40.6487 -125.0000 30.0000 44

5 omega -135.00 -110.00 1.0000 50.0000
omega____ theta____ kappa____ phi______ frames
- -61.5000 -125.0000 -90.0000 25

6 omega 26.00 85.00 1.0000 50.0000
omega____ theta____ kappa____ phi______ frames
- 107.0378 -94.0000 90.0000 59

7 omega 95.00 142.00 1.0000 50.0000
omega____ theta____ kappa____ phi______ frames
- 107.0378 125.0000 30.0000 47

8 omega 24.00 65.00 1.0000 50.0000
omega____ theta____ kappa____ phi______ frames
- 107.0378 -94.0000 -30.0000 41

9 omega 48.00 109.00 1.0000 50.0000
omega____ theta____ kappa____ phi______ frames
- 107.0378 -94.0000 -90.0000 61

10 omega 78.00 178.00 1.0000 50.0000
omega____ theta____ kappa____ phi______ frames
- 107.0378 30.0000 -150.0000 100

11 omega 65.00 91.00 1.0000 50.0000
omega____ theta____ kappa____ phi______ frames
- 107.0378 -30.0000 60.0000 26

12 omega 38.00 105.00 1.0000 50.0000
omega____ theta____ kappa____ phi______ frames
- 107.0378 -94.0000 0.0000 67

13 omega 53.00 82.00 1.0000 50.0000
omega____ theta____ kappa____ phi______ frames
- 107.0378 -30.0000 -150.0000 29

14 omega 42.00 83.00 1.0000 50.0000
omega____ theta____ kappa____ phi______ frames
- 107.0378 -45.0000 60.0000 41

15 omega -119.00 -7.00 1.0000 12.0000
omega____ theta____ kappa____ phi______ frames
- -40.6487 -77.0000 30.0000 112

16 omega -117.00 -14.00 1.0000 12.0000
omega____ theta____ kappa____ phi______ frames
- -40.6487 -37.0000 60.0000 103

17 omega -115.00 -11.00 1.0000 12.0000
omega____ theta____ kappa____ phi______ frames
- -40.6487 -57.0000 -90.0000 104

18 omega -115.00 -11.00 1.0000 12.0000
omega____ theta____ kappa____ phi______ frames
- -40.6487 -57.0000 -180.0000 104

19 omega 79.00 157.00 1.0000 50.0000
omega____ theta____ kappa____ phi______ frames
- 107.0378 45.0000 120.0000 78

20 omega 29.00 91.00 1.0000 50.0000
omega____ theta____ kappa____ phi______ frames
- 107.0378 -30.0000 120.0000 62
;
_diffrn_measurement_device_type 'SuperNova, Dual, Cu at zero, Atlas'
_diffrn_measurement_method '\w scans'
_diffrn_orient_matrix_UB_11 -0.0295224000
_diffrn_orient_matrix_UB_12 -0.1082047000
_diffrn_orient_matrix_UB_13 -0.0053121000
_diffrn_orient_matrix_UB_21 -0.1014620000
_diffrn_orient_matrix_UB_22 0.0308655000
_diffrn_orient_matrix_UB_23 0.0009925000
_diffrn_orient_matrix_UB_31 -0.0061389000
_diffrn_orient_matrix_UB_32 0.0099702000
_diffrn_orient_matrix_UB_33 -0.0609929000
_diffrn_radiation_monochromator mirror
_diffrn_radiation_type 'Cu K\a'
_diffrn_radiation_wavelength 1.5418
_diffrn_reflns_av_R_equivalents 0.0328
_diffrn_reflns_av_unetI/netI 0.0322
_diffrn_reflns_limit_h_max 18
_diffrn_reflns_limit_h_min -17
_diffrn_reflns_limit_k_max 16
_diffrn_reflns_limit_k_min -16
_diffrn_reflns_limit_l_max 21
_diffrn_reflns_limit_l_min -30
_diffrn_reflns_number 35336
_diffrn_reflns_theta_full 72.00
_diffrn_reflns_theta_max 73.90
_diffrn_reflns_theta_min 3.51
_diffrn_source 'SuperNova (Cu) X-ray Source'
_exptl_absorpt_coefficient_mu 3.831
_exptl_absorpt_correction_T_max 0.794
_exptl_absorpt_correction_T_min 0.468
_exptl_absorpt_correction_type gaussian
_exptl_absorpt_process_details
;
CrysAlisPro, Agilent Technologies,
Version 1.171.35.15 (release 03-08-2011 CrysAlis171 .NET)
(compiled Aug 3 2011,13:03:54)
Numerical absorption correction based on gaussian integration over
a multifaceted crystal model
;
_exptl_crystal_colour yellow
_exptl_crystal_colour_primary yellow
_exptl_crystal_density_diffrn 1.393
_exptl_crystal_density_method 'not measured'
_exptl_crystal_description prism
_exptl_crystal_F_000 2176
_exptl_crystal_size_max 0.2728
_exptl_crystal_size_mid 0.079
_exptl_crystal_size_min 0.0724
_refine_diff_density_max 0.320
_refine_diff_density_min -0.466
_refine_diff_density_rms 0.050
_refine_ls_extinction_method none
_refine_ls_goodness_of_fit_ref 1.041
_refine_ls_hydrogen_treatment mixed
_refine_ls_matrix_type full
_refine_ls_number_parameters 672
_refine_ls_number_reflns 9913
_refine_ls_number_restraints 0
_refine_ls_restrained_S_all 1.041
_refine_ls_R_factor_all 0.0449
_refine_ls_R_factor_gt 0.0354
_refine_ls_shift/su_max 0.001
_refine_ls_shift/su_mean 0.000
_refine_ls_structure_factor_coef Fsqd
_refine_ls_weighting_details 'calc w=1/[\s^2^(Fo^2^)+(0.0481P)^2^+1.7199P] where P=(Fo^2^+2Fc^2^)/3'
_refine_ls_weighting_scheme calc
_refine_ls_wR_factor_gt 0.0891
_refine_ls_wR_factor_ref 0.0954
_reflns_number_gt 8415
_reflns_number_total 9913
_reflns_threshold_expression >2sigma(I)
_cod_data_source_file c2dt31504a.txt
_cod_data_source_block Complex1A
_cod_original_cell_volume 5005.0(3)
_cod_database_code 7030164
_chemical_oxdiff_formula 'Fe C59 H45 N7 O2 B C H2 Cl2'
_reflns_odcompleteness_completeness 99.96
_reflns_odcompleteness_iscentric 1
_reflns_odcompleteness_theta 66.97

loop_
_space_group_symop_id
_space_group_symop_operation_xyz
1 'x, y, z'
2 '-x, y+1/2, -z+1/2'
3 '-x, -y, -z'
4 'x, -y-1/2, z-1/2'

loop_
_atom_site_label
_atom_site_type_symbol
_atom_site_fract_x
_atom_site_fract_y
_atom_site_fract_z
_atom_site_U_iso_or_equiv
_atom_site_adp_type
_atom_site_occupancy
_atom_site_symmetry_multiplicity
_atom_site_calc_flag
_atom_site_refinement_flags
Fe1 Fe 0.155131(19) 0.746132(19) 0.333275(11) 0.01550(7) Uani 1 1 d .
O1 O 0.07198(8) 0.81580(8) 0.28189(5) 0.0182(3) Uani 1 1 d .
O2 O 0.08260(9) 1.21945(9) 0.25684(5) 0.0216(3) Uani 1 1 d .
H2 H 0.031(2) 1.2472(19) 0.2438(12) 0.049(8) Uiso 1 1 d .
N1 N 0.21363(10) 0.62234(10) 0.29735(6) 0.0166(3) Uani 1 1 d .
N2 N 0.22603(10) 0.54450(10) 0.33144(6) 0.0165(3) Uani 1 1 d .
N3 N 0.21485(10) 0.71735(10) 0.41190(6) 0.0172(3) Uani 1 1 d .
N4 N 0.22452(10) 0.61927(10) 0.42385(6) 0.0175(3) Uani 1 1 d .
N5 N 0.04894(10) 0.65887(10) 0.36479(6) 0.0168(3) Uani 1 1 d .
N6 N 0.07555(10) 0.56449(10) 0.37695(6) 0.0172(3) Uani 1 1 d .
N7 N 0.26520(10) 0.83674(10) 0.30991(6) 0.0172(3) Uani 1 1 d .
N8 N 0.32560(10) 0.93921(11) 0.25261(6) 0.0198(3) Uani 1 1 d .
C1 C 0.27063(12) 0.60950(13) 0.47234(7) 0.0198(4) Uani 1 1 d .
C2 C 0.29061(13) 0.70249(14) 0.49137(8) 0.0235(4) Uani 1 1 d .
H2A H 0.3237 0.7187 0.5239 0.028 Uiso 1 1 calc R
C3 C 0.25270(12) 0.76788(13) 0.45354(7) 0.0193(4) Uani 1 1 d .
C4 C 0.00260(12) 0.51268(13) 0.39246(7) 0.0179(3) Uani 1 1 d .
C5 C -0.07276(12) 0.57460(13) 0.39005(7) 0.0198(4) Uani 1 1 d .
H5 H -0.1338 0.5586 0.3980 0.024 Uiso 1 1 calc R
C6 C -0.04059(12) 0.66565(13) 0.37354(7) 0.0183(3) Uani 1 1 d .
C7 C 0.28250(12) 0.47724(13) 0.31101(7) 0.0185(3) Uani 1 1 d .
C8 C 0.30585(12) 0.51128(13) 0.26216(7) 0.0200(4) Uani 1 1 d .
H8 H 0.3438 0.4794 0.2382 0.024 Uiso 1 1 calc R
C9 C 0.26239(12) 0.60218(13) 0.25500(7) 0.0176(3) Uani 1 1 d .
C10 C 0.29351(13) 0.51544(13) 0.49947(7) 0.0201(4) Uani 1 1 d .
C11 C 0.38120(14) 0.50460(15) 0.52467(8) 0.0260(4) Uani 1 1 d .
H11 H 0.4251 0.5556 0.5224 0.031 Uiso 1 1 calc R
C12 C 0.40489(15) 0.41968(16) 0.55311(8) 0.0306(4) Uani 1 1 d .
H12 H 0.4647 0.4130 0.5700 0.037 Uiso 1 1 calc R
C13 C 0.34129(15) 0.34496(15) 0.55676(8) 0.0292(4) Uani 1 1 d .
H13 H 0.3573 0.2870 0.5761 0.035 Uiso 1 1 calc R
C14 C 0.25405(14) 0.35517(14) 0.53195(8) 0.0251(4) Uani 1 1 d .
H14 H 0.2104 0.3039 0.5342 0.030 Uiso 1 1 calc R
C15 C 0.22998(13) 0.43991(13) 0.50374(7) 0.0214(4) Uani 1 1 d .
H15 H 0.1698 0.4464 0.4873 0.026 Uiso 1 1 calc R
C16 C 0.24465(13) 0.87555(13) 0.45809(7) 0.0210(4) Uani 1 1 d .
C17 C 0.27933(14) 0.92307(15) 0.50428(8) 0.0264(4) Uani 1 1 d .
H17 H 0.3088 0.8860 0.5324 0.032 Uiso 1 1 calc R
C18 C 0.27106(15) 1.02411(15) 0.50949(9) 0.0301(4) Uani 1 1 d .
H18 H 0.2950 1.0554 0.5411 0.036 Uiso 1 1 calc R
C19 C 0.22835(15) 1.07948(15) 0.46908(9) 0.0332(5) Uani 1 1 d .
H19 H 0.2235 1.1486 0.4727 0.040 Uiso 1 1 calc R
C20 C 0.19269(15) 1.03311(15) 0.42326(9) 0.0304(4) Uani 1 1 d .
H20 H 0.1629 1.0706 0.3954 0.036 Uiso 1 1 calc R
C21 C 0.20035(13) 0.93213(14) 0.41800(8) 0.0244(4) Uani 1 1 d .
H21 H 0.1750 0.9011 0.3866 0.029 Uiso 1 1 calc R
C22 C 0.00635(12) 0.40904(13) 0.40910(7) 0.0191(4) Uani 1 1 d .
C23 C -0.03020(13) 0.38200(14) 0.45689(8) 0.0229(4) Uani 1 1 d .
H23 H -0.0545 0.4309 0.4789 0.027 Uiso 1 1 calc R
C24 C -0.03130(14) 0.28445(15) 0.47252(8) 0.0288(4) Uani 1 1 d .
H24 H -0.0554 0.2667 0.5053 0.035 Uiso 1 1 calc R
C25 C 0.00310(15) 0.21290(14) 0.43996(9) 0.0320(5) Uani 1 1 d .
H25 H 0.0027 0.1460 0.4505 0.038 Uiso 1 1 calc R
C26 C 0.03796(15) 0.23917(14) 0.39205(9) 0.0302(5) Uani 1 1 d .
H26 H 0.0602 0.1899 0.3696 0.036 Uiso 1 1 calc R
C27 C 0.04060(13) 0.33671(14) 0.37675(8) 0.0237(4) Uani 1 1 d .
H27 H 0.0657 0.3542 0.3442 0.028 Uiso 1 1 calc R
C28 C -0.08985(13) 0.76021(13) 0.37001(7) 0.0195(4) Uani 1 1 d .
C29 C -0.18220(13) 0.76444(14) 0.35192(8) 0.0244(4) Uani 1 1 d .
H29 H -0.2134 0.7063 0.3405 0.029 Uiso 1 1 calc R
C30 C -0.22880(14) 0.85347(15) 0.35053(8) 0.0299(4) Uani 1 1 d .
H30 H -0.2918 0.8557 0.3384 0.036 Uiso 1 1 calc R
C31 C -0.18405(15) 0.93873(15) 0.36674(8) 0.0302(4) Uani 1 1 d .
H31 H -0.2158 0.9995 0.3651 0.036 Uiso 1 1 calc R
C32 C -0.09272(15) 0.93508(14) 0.38531(8) 0.0289(4) Uani 1 1 d .
H32 H -0.0618 0.9934 0.3967 0.035 Uiso 1 1 calc R
C33 C -0.04616(13) 0.84615(14) 0.38729(8) 0.0237(4) Uani 1 1 d .
H33 H 0.0163 0.8440 0.4006 0.028 Uiso 1 1 calc R
C34 C 0.31571(12) 0.38942(13) 0.34091(7) 0.0186(3) Uani 1 1 d .
C35 C 0.29025(14) 0.29558(14) 0.32432(8) 0.0275(4) Uani 1 1 d .
H35 H 0.2497 0.2867 0.2936 0.033 Uiso 1 1 calc R
C36 C 0.32443(17) 0.21470(15) 0.35287(9) 0.0360(5) Uani 1 1 d .
H36 H 0.3077 0.1505 0.3412 0.043 Uiso 1 1 calc R
C37 C 0.38206(15) 0.22658(15) 0.39780(8) 0.0282(4) Uani 1 1 d .
H37 H 0.4045 0.1708 0.4172 0.034 Uiso 1 1 calc R
C38 C 0.40724(13) 0.31939(14) 0.41476(8) 0.0250(4) Uani 1 1 d .
H38 H 0.4470 0.3278 0.4458 0.030 Uiso 1 1 calc R
C39 C 0.37434(13) 0.40048(14) 0.38626(8) 0.0244(4) Uani 1 1 d .
H39 H 0.3921 0.4644 0.3979 0.029 Uiso 1 1 calc R
C40 C 0.26990(12) 0.67133(13) 0.21053(7) 0.0188(3) Uani 1 1 d .
C41 C 0.35312(13) 0.67759(15) 0.18621(8) 0.0242(4) Uani 1 1 d .
H41 H 0.4022 0.6348 0.1971 0.029 Uiso 1 1 calc R
C42 C 0.36470(15) 0.74572(15) 0.14639(8) 0.0308(5) Uani 1 1 d .
H42 H 0.4216 0.7497 0.1302 0.037 Uiso 1 1 calc R
C43 C 0.29303(15) 0.80818(15) 0.13011(8) 0.0299(4) Uani 1 1 d .
H43 H 0.3014 0.8559 0.1034 0.036 Uiso 1 1 calc R
C44 C 0.20953(15) 0.80076(14) 0.15278(8) 0.0271(4) Uani 1 1 d .
H44 H 0.1601 0.8424 0.1410 0.033 Uiso 1 1 calc R
C45 C 0.19762(13) 0.73271(13) 0.19275(8) 0.0220(4) Uani 1 1 d .
H45 H 0.1400 0.7279 0.2081 0.026 Uiso 1 1 calc R
C46 C 0.07669(12) 0.91247(13) 0.27284(7) 0.0166(3) Uani 1 1 d .
C47 C -0.00491(12) 0.96656(13) 0.26412(7) 0.0185(3) Uani 1 1 d .
H47 H -0.0620 0.9329 0.2624 0.022 Uiso 1 1 calc R
C48 C -0.00462(12) 1.06729(13) 0.25795(7) 0.0198(4) Uani 1 1 d .
H48 H -0.0612 1.1015 0.2526 0.024 Uiso 1 1 calc R
C49 C 0.07807(12) 1.11928(12) 0.25947(7) 0.0180(3) Uani 1 1 d .
C50 C 0.15923(12) 1.06744(13) 0.26553(7) 0.0183(3) Uani 1 1 d .
H50 H 0.2158 1.1019 0.2656 0.022 Uiso 1 1 calc R
C51 C 0.16048(12) 0.96471(13) 0.27157(7) 0.0176(3) Uani 1 1 d .
C52 C 0.24883(12) 0.91361(12) 0.27810(7) 0.0171(3) Uani 1 1 d .
C53 C 0.39496(12) 0.87406(13) 0.26952(7) 0.0204(4) Uani 1 1 d .
C54 C 0.35617(12) 0.81093(13) 0.30545(7) 0.0184(3) Uani 1 1 d .
C55 C 0.40832(13) 0.73548(13) 0.32979(8) 0.0224(4) Uani 1 1 d .
H55 H 0.3833 0.6929 0.3549 0.027 Uiso 1 1 calc R
C56 C 0.49796(13) 0.72556(15) 0.31569(8) 0.0266(4) Uani 1 1 d .
H56 H 0.5354 0.6754 0.3318 0.032 Uiso 1 1 calc R
C57 C 0.53508(13) 0.78741(15) 0.27829(9) 0.0286(4) Uani 1 1 d .
H57 H 0.5964 0.7770 0.2690 0.034 Uiso 1 1 calc R
C58 C 0.48465(13) 0.86336(14) 0.25446(8) 0.0263(4) Uani 1 1 d .
H58 H 0.5098 0.9058 0.2293 0.032 Uiso 1 1 calc R
C59 C 0.33410(14) 1.00992(14) 0.20988(8) 0.0270(4) Uani 1 1 d .
H59A H 0.2736 1.0214 0.1917 0.041 Uiso 1 1 calc R
H59B H 0.3761 0.9842 0.1845 0.041 Uiso 1 1 calc R
H59C H 0.3584 1.0718 0.2248 0.041 Uiso 1 1 calc R
B1 B 0.17975(13) 0.54059(14) 0.38482(8) 0.0177(4) Uani 1 1 d .
H1 H 0.1881 0.4739 0.4009 0.021 Uiso 1 1 calc R
Cl2 Cl 0.50433(4) 0.85553(4) 0.46747(2) 0.04111(14) Uani 1 1 d .
Cl3 Cl 0.53505(4) 1.00192(4) 0.38545(2) 0.03987(13) Uani 1 1 d .
C60 C 0.45300(15) 0.94138(16) 0.42227(9) 0.0321(5) Uani 1 1 d .
H60A H 0.4189 0.9906 0.4421 0.039 Uiso 1 1 calc R
H60B H 0.4083 0.9072 0.3975 0.039 Uiso 1 1 calc R

loop_
_atom_site_aniso_label
_atom_site_aniso_U_11
_atom_site_aniso_U_22
_atom_site_aniso_U_33
_atom_site_aniso_U_23
_atom_site_aniso_U_13
_atom_site_aniso_U_12
Fe1 0.01754(14) 0.01185(13) 0.01738(14) 0.00130(10) 0.00328(10) 0.00106(10)
O1 0.0201(6) 0.0102(5) 0.0244(6) 0.0025(5) 0.0016(5) -0.0004(4)
O2 0.0244(7) 0.0115(6) 0.0285(7) 0.0005(5) -0.0002(5) 0.0010(5)
N1 0.0197(7) 0.0122(7) 0.0183(7) 0.0015(6) 0.0032(6) 0.0008(5)
N2 0.0183(7) 0.0124(7) 0.0191(7) 0.0006(6) 0.0041(6) 0.0020(5)
N3 0.0212(7) 0.0127(7) 0.0181(7) 0.0023(6) 0.0036(6) 0.0009(5)
N4 0.0204(7) 0.0122(7) 0.0201(7) 0.0015(6) 0.0039(6) 0.0007(5)
N5 0.0183(7) 0.0118(7) 0.0209(7) 0.0019(6) 0.0045(6) 0.0016(5)
N6 0.0189(7) 0.0125(7) 0.0207(7) 0.0015(6) 0.0044(6) 0.0015(5)
N7 0.0171(7) 0.0133(7) 0.0214(7) 0.0012(6) 0.0018(6) -0.0002(5)
N8 0.0191(7) 0.0163(7) 0.0241(8) 0.0028(6) 0.0029(6) -0.0011(6)
C1 0.0210(9) 0.0185(9) 0.0201(9) 0.0026(7) 0.0040(7) 0.0007(7)
C2 0.0300(10) 0.0204(9) 0.0197(9) 0.0007(7) -0.0010(7) -0.0029(7)
C3 0.0207(9) 0.0180(8) 0.0196(9) 0.0005(7) 0.0047(7) -0.0014(7)
C4 0.0199(8) 0.0153(8) 0.0188(8) -0.0005(7) 0.0032(7) -0.0009(6)
C5 0.0184(8) 0.0185(8) 0.0231(9) 0.0010(7) 0.0051(7) 0.0001(7)
C6 0.0191(8) 0.0169(8) 0.0191(9) 0.0005(7) 0.0026(7) 0.0018(7)
C7 0.0189(8) 0.0148(8) 0.0218(9) -0.0024(7) 0.0014(7) 0.0012(6)
C8 0.0217(9) 0.0176(8) 0.0211(9) -0.0021(7) 0.0047(7) 0.0045(7)
C9 0.0171(8) 0.0171(8) 0.0185(8) -0.0023(7) 0.0016(6) -0.0005(6)
C10 0.0245(9) 0.0192(9) 0.0168(8) 0.0022(7) 0.0033(7) 0.0027(7)
C11 0.0273(10) 0.0254(10) 0.0251(10) 0.0024(8) 0.0017(8) 0.0004(8)
C12 0.0303(11) 0.0334(11) 0.0276(10) 0.0055(9) 0.0000(8) 0.0077(9)
C13 0.0373(11) 0.0252(10) 0.0257(10) 0.0093(8) 0.0062(8) 0.0097(8)
C14 0.0333(10) 0.0186(9) 0.0245(10) 0.0033(7) 0.0094(8) 0.0018(7)
C15 0.0241(9) 0.0204(9) 0.0203(9) 0.0019(7) 0.0052(7) 0.0022(7)
C16 0.0232(9) 0.0174(9) 0.0232(9) -0.0018(7) 0.0072(7) -0.0018(7)
C17 0.0301(10) 0.0238(10) 0.0256(10) -0.0022(8) 0.0032(8) -0.0020(8)
C18 0.0357(11) 0.0245(10) 0.0307(11) -0.0082(8) 0.0070(9) -0.0066(8)
C19 0.0420(12) 0.0178(9) 0.0409(12) -0.0069(9) 0.0105(10) 0.0001(8)
C20 0.0375(12) 0.0211(10) 0.0327(11) -0.0009(8) 0.0028(9) 0.0074(8)
C21 0.0294(10) 0.0189(9) 0.0249(10) -0.0035(8) 0.0032(8) 0.0027(7)
C22 0.0186(8) 0.0158(8) 0.0231(9) 0.0010(7) 0.0016(7) -0.0012(6)
C23 0.0249(9) 0.0190(9) 0.0250(10) 0.0000(7) 0.0046(7) -0.0013(7)
C24 0.0338(11) 0.0240(10) 0.0291(10) 0.0075(8) 0.0053(8) -0.0032(8)
C25 0.0423(12) 0.0145(9) 0.0389(12) 0.0051(8) 0.0011(10) -0.0018(8)
C26 0.0376(12) 0.0169(9) 0.0361(12) -0.0028(8) 0.0019(9) 0.0049(8)
C27 0.0273(10) 0.0198(9) 0.0244(10) 0.0014(8) 0.0036(8) 0.0037(7)
C28 0.0223(9) 0.0182(9) 0.0188(9) 0.0024(7) 0.0069(7) 0.0032(7)
C29 0.0238(9) 0.0228(9) 0.0267(10) 0.0020(8) 0.0027(8) 0.0026(7)
C30 0.0267(10) 0.0314(11) 0.0318(11) 0.0058(9) 0.0032(8) 0.0104(8)
C31 0.0379(11) 0.0220(10) 0.0316(11) 0.0043(8) 0.0092(9) 0.0133(8)
C32 0.0362(11) 0.0177(9) 0.0338(11) -0.0020(8) 0.0094(9) 0.0040(8)
C33 0.0250(9) 0.0200(9) 0.0265(10) -0.0015(7) 0.0056(8) 0.0020(7)
C34 0.0197(8) 0.0159(8) 0.0208(9) -0.0002(7) 0.0062(7) 0.0030(7)
C35 0.0320(10) 0.0197(9) 0.0300(11) 0.0000(8) -0.0048(8) -0.0016(8)
C36 0.0501(13) 0.0157(9) 0.0407(13) 0.0031(9) -0.0081(10) -0.0034(9)
C37 0.0330(11) 0.0210(9) 0.0304(11) 0.0058(8) -0.0004(8) 0.0047(8)
C38 0.0240(9) 0.0241(9) 0.0265(10) 0.0008(8) -0.0006(7) 0.0045(7)
C39 0.0262(10) 0.0180(9) 0.0286(10) -0.0022(8) 0.0001(8) 0.0019(7)
C40 0.0235(9) 0.0160(8) 0.0170(8) -0.0028(7) 0.0022(7) -0.0012(7)
C41 0.0242(9) 0.0268(10) 0.0223(9) -0.0008(8) 0.0066(7) 0.0018(8)
C42 0.0323(11) 0.0346(11) 0.0269(11) -0.0006(9) 0.0135(9) -0.0038(9)
C43 0.0456(12) 0.0249(10) 0.0201(9) 0.0018(8) 0.0086(9) -0.0031(9)
C44 0.0351(11) 0.0230(10) 0.0231(10) 0.0027(8) 0.0020(8) 0.0025(8)
C45 0.0231(9) 0.0203(9) 0.0231(9) 0.0012(7) 0.0044(7) 0.0016(7)
C46 0.0195(8) 0.0150(8) 0.0154(8) 0.0007(7) 0.0028(6) 0.0001(6)
C47 0.0185(8) 0.0162(8) 0.0210(9) 0.0012(7) 0.0018(7) -0.0005(6)
C48 0.0198(8) 0.0184(8) 0.0211(9) 0.0003(7) 0.0007(7) 0.0026(7)
C49 0.0246(9) 0.0119(8) 0.0178(8) 0.0009(6) 0.0028(7) 0.0010(6)
C50 0.0192(8) 0.0148(8) 0.0209(9) 0.0010(7) 0.0021(7) -0.0014(6)
C51 0.0193(9) 0.0153(8) 0.0182(8) -0.0002(7) 0.0019(7) 0.0014(6)
C52 0.0172(8) 0.0138(8) 0.0204(8) -0.0003(7) 0.0019(6) -0.0020(6)
C53 0.0184(8) 0.0183(8) 0.0244(9) -0.0019(7) 0.0008(7) -0.0001(7)
C54 0.0167(8) 0.0165(8) 0.0218(9) -0.0037(7) 0.0012(7) -0.0003(6)
C55 0.0244(9) 0.0196(9) 0.0230(9) -0.0017(7) 0.0002(7) 0.0026(7)
C56 0.0211(9) 0.0259(10) 0.0324(11) -0.0041(8) -0.0028(8) 0.0073(8)
C57 0.0170(9) 0.0313(10) 0.0378(11) -0.0054(9) 0.0034(8) 0.0018(8)
C58 0.0213(9) 0.0264(10) 0.0315(11) -0.0009(8) 0.0051(8) -0.0023(7)
C59 0.0293(10) 0.0212(9) 0.0318(11) 0.0080(8) 0.0103(8) -0.0007(8)
B1 0.0186(9) 0.0143(9) 0.0206(10) 0.0015(8) 0.0034(7) 0.0009(7)
Cl2 0.0371(3) 0.0341(3) 0.0523(3) 0.0126(2) 0.0043(2) 0.0042(2)
Cl3 0.0408(3) 0.0416(3) 0.0384(3) 0.0055(2) 0.0117(2) 0.0010(2)
C60 0.0321(11) 0.0278(10) 0.0364(12) 0.0004(9) 0.0021(9) -0.0005(8)

loop_
_atom_type_symbol
_atom_type_description
_atom_type_scat_dispersion_real
_atom_type_scat_dispersion_imag
_atom_type_scat_source
C C 0.0181 0.0091 'International Tables Vol C Tables 4.2.6.8 and 6.1.1.4'
H H 0.0000 0.0000 'International Tables Vol C Tables 4.2.6.8 and 6.1.1.4'
B B 0.0090 0.0039 'International Tables Vol C Tables 4.2.6.8 and 6.1.1.4'
Cl Cl 0.3639 0.7018 'International Tables Vol C Tables 4.2.6.8 and 6.1.1.4'
Fe Fe -1.1336 3.1974 'International Tables Vol C Tables 4.2.6.8 and 6.1.1.4'
N N 0.0311 0.0180 'International Tables Vol C Tables 4.2.6.8 and 6.1.1.4'
O O 0.0492 0.0322 'International Tables Vol C Tables 4.2.6.8 and 6.1.1.4'

loop_
_exptl_crystal_face_index_h
_exptl_crystal_face_index_k
_exptl_crystal_face_index_l
_exptl_crystal_face_perp_dist
_exptl_oxdiff_crystal_face_indexfrac_h
_exptl_oxdiff_crystal_face_indexfrac_k
_exptl_oxdiff_crystal_face_indexfrac_l
_exptl_oxdiff_crystal_face_x
_exptl_oxdiff_crystal_face_y
_exptl_oxdiff_crystal_face_z
3 8 -3 0.1045 2.9993 8.0004 -2.9985 -0.9383 -0.0604 0.2442
0 -8 -6 0.1214 0.0005 -8.0003 -6.0012 0.8975 -0.2529 0.2863
8 0 -11 0.0397 7.9999 0.0001 -10.9998 -0.1778 -0.8226 0.6218
9 0 1 0.0362 9.0002 -0.0001 0.9993 -0.2710 -0.9122 -0.1162
-9 0 -1 0.0362 -9.0002 0.0001 -0.9993 0.2710 0.9122 0.1162
0 0 16 0.0263 0.0004 -0.0002 15.9989 -0.0850 0.0158 -0.9758
0 0 -16 0.0462 -0.0004 0.0002 -15.9989 0.0850 -0.0158 0.9758

loop_
_geom_angle_atom_site_label_1
_geom_angle_atom_site_label_2
_geom_angle_atom_site_label_3
_geom_angle
O1 Fe1 N1 110.64(5)
O1 Fe1 N3 153.34(5)
O1 Fe1 N5 94.78(5)
O1 Fe1 N7 88.90(5)
N1 Fe1 N3 95.65(6)
N1 Fe1 N5 92.11(5)
N1 Fe1 N7 90.69(6)
N5 Fe1 N3 79.38(6)
N7 Fe1 N3 95.37(6)
N7 Fe1 N5 174.27(6)
C46 O1 Fe1 123.55(11)
C49 O2 H2 113.5(18)
N2 N1 Fe1 112.90(10)
C9 N1 Fe1 138.38(12)
C9 N1 N2 106.47(14)
N1 N2 B1 121.70(14)
C7 N2 N1 110.14(14)
C7 N2 B1 128.16(15)
N4 N3 Fe1 114.14(11)
C3 N3 Fe1 138.40(12)
C3 N3 N4 107.26(14)
N3 N4 B1 119.68(14)
C1 N4 N3 109.19(14)
C1 N4 B1 131.01(15)
N6 N5 Fe1 113.71(10)
C6 N5 Fe1 139.13(12)
C6 N5 N6 106.97(14)
N5 N6 B1 118.99(14)
C4 N6 N5 109.70(14)
C4 N6 B1 129.28(15)
C52 N7 Fe1 120.83(12)
C52 N7 C54 106.62(15)
C54 N7 Fe1 128.03(11)
C52 N8 C53 107.04(14)
C52 N8 C59 128.77(15)
C53 N8 C59 123.61(15)
N4 C1 C2 107.61(16)
N4 C1 C10 125.57(16)
C2 C1 C10 126.82(17)
C1 C2 H2A 126.7
C1 C2 C3 106.56(16)
C3 C2 H2A 126.7
N3 C3 C2 109.29(16)
N3 C3 C16 122.66(16)
C2 C3 C16 127.79(17)
N6 C4 C5 107.77(15)
N6 C4 C22 124.50(16)
C5 C4 C22 127.73(16)
C4 C5 H5 127.1
C4 C5 C6 105.87(16)
C6 C5 H5 127.1
N5 C6 C5 109.66(15)
N5 C6 C28 121.70(16)
C5 C6 C28 128.42(16)
N2 C7 C8 107.62(15)
N2 C7 C34 122.74(16)
C8 C7 C34 129.44(16)
C7 C8 H8 127.0
C7 C8 C9 106.09(15)
C9 C8 H8 127.0
N1 C9 C8 109.66(15)
N1 C9 C40 122.71(16)
C8 C9 C40 127.54(16)
C11 C10 C1 118.22(17)
C15 C10 C1 123.02(17)
C15 C10 C11 118.64(17)
C10 C11 H11 119.7
C12 C11 C10 120.67(19)
C12 C11 H11 119.7
C11 C12 H12 120.0
C13 C12 C11 120.08(19)
C13 C12 H12 120.0
C12 C13 H13 120.2
C12 C13 C14 119.63(18)
C14 C13 H13 120.2
C13 C14 H14 119.8
C13 C14 C15 120.48(19)
C15 C14 H14 119.8
C10 C15 H15 119.8
C14 C15 C10 120.48(18)
C14 C15 H15 119.8
C17 C16 C3 119.94(17)
C21 C16 C3 121.89(17)
C21 C16 C17 118.14(17)
C16 C17 H17 119.7
C18 C17 C16 120.62(19)
C18 C17 H17 119.7
C17 C18 H18 119.7
C19 C18 C17 120.63(19)
C19 C18 H18 119.7
C18 C19 H19 120.3
C18 C19 C20 119.35(19)
C20 C19 H19 120.3
C19 C20 H20 119.9
C19 C20 C21 120.2(2)
C21 C20 H20 119.9
C16 C21 H21 119.5
C20 C21 C16 121.03(19)
C20 C21 H21 119.5
C23 C22 C4 119.25(16)
C27 C22 C4 121.36(17)
C27 C22 C23 119.28(17)
C22 C23 H23 119.7
C24 C23 C22 120.62(18)
C24 C23 H23 119.7
C23 C24 H24 120.2
C23 C24 C25 119.62(19)
C25 C24 H24 120.2
C24 C25 H25 120.0
C26 C25 C24 119.97(18)
C26 C25 H25 120.0
C25 C26 H26 119.7
C27 C26 C25 120.56(19)
C27 C26 H26 119.7
C22 C27 H27 120.0
C26 C27 C22 119.94(18)
C26 C27 H27 120.0
C29 C28 C6 120.77(17)
C33 C28 C6 120.43(17)
C33 C28 C29 118.71(17)
C28 C29 H29 119.9
C30 C29 C28 120.28(19)
C30 C29 H29 119.9
C29 C30 H30 119.8
C31 C30 C29 120.45(19)
C31 C30 H30 119.8
C30 C31 H31 120.2
C30 C31 C32 119.68(18)
C32 C31 H31 120.2
C31 C32 H32 120.0
C31 C32 C33 120.07(19)
C33 C32 H32 120.0
C28 C33 H33 119.6
C32 C33 C28 120.79(18)
C32 C33 H33 119.6
C35 C34 C7 121.37(17)
C35 C34 C39 119.02(17)
C39 C34 C7 119.60(16)
C34 C35 H35 120.2
C34 C35 C36 119.69(19)
C36 C35 H35 120.2
C35 C36 H36 119.6
C37 C36 C35 120.8(2)
C37 C36 H36 119.6
C36 C37 H37 120.0
C36 C37 C38 119.98(19)
C38 C37 H37 120.0
C37 C38 H38 120.1
C37 C38 C39 119.72(18)
C39 C38 H38 120.1
C34 C39 H39 119.6
C38 C39 C34 120.82(18)
C38 C39 H39 119.6
C41 C40 C9 118.86(16)
C45 C40 C9 122.34(16)
C45 C40 C41 118.78(17)
C40 C41 H41 119.7
C42 C41 C40 120.61(18)
C42 C41 H41 119.7
C41 C42 H42 120.0
C41 C42 C43 119.98(19)
C43 C42 H42 120.0
C42 C43 H43 120.0
C44 C43 C42 119.94(19)
C44 C43 H43 120.0
C43 C44 H44 119.9
C43 C44 C45 120.28(19)
C45 C44 H44 119.9
C40 C45 H45 119.8
C44 C45 C40 120.36(18)
C44 C45 H45 119.8
O1 C46 C47 119.38(15)
O1 C46 C51 123.54(15)
C47 C46 C51 117.08(16)
C46 C47 H47 119.0
C48 C47 C46 122.04(17)
C48 C47 H47 119.0
C47 C48 H48 119.7
C47 C48 C49 120.68(16)
C49 C48 H48 119.7
O2 C49 C48 123.31(16)
O2 C49 C50 118.24(16)
C50 C49 C48 118.42(16)
C49 C50 H50 119.1
C49 C50 C51 121.79(16)
C51 C50 H50 119.1
C46 C51 C52 120.79(15)
C50 C51 C46 119.83(16)
C50 C51 C52 119.35(16)
N7 C52 N8 111.27(15)
N7 C52 C51 124.32(16)
N8 C52 C51 124.41(16)
N8 C53 C54 105.97(15)
N8 C53 C58 131.27(18)
C58 C53 C54 122.68(17)
N7 C54 C53 109.11(15)
N7 C54 C55 130.42(17)
C53 C54 C55 120.46(17)
C54 C55 H55 121.5
C56 C55 C54 117.08(18)
C56 C55 H55 121.5
C55 C56 H56 119.1
C55 C56 C57 121.85(18)
C57 C56 H56 119.1
C56 C57 H57 119.2
C58 C57 C56 121.67(18)
C58 C57 H57 119.2
C53 C58 H58 121.9
C57 C58 C53 116.19(18)
C57 C58 H58 121.9
N8 C59 H59A 109.5
N8 C59 H59B 109.5
N8 C59 H59C 109.5
H59A C59 H59B 109.5
H59A C59 H59C 109.5
H59B C59 H59C 109.5
N2 B1 N4 109.57(14)
N2 B1 N6 111.16(15)
N2 B1 H1 109.5
N4 B1 H1 109.5
N6 B1 N4 107.43(14)
N6 B1 H1 109.5
Cl2 C60 Cl3 112.07(12)
Cl2 C60 H60A 109.2
Cl2 C60 H60B 109.2
Cl3 C60 H60A 109.2
Cl3 C60 H60B 109.2
H60A C60 H60B 107.9

loop_
_geom_bond_atom_site_label_1
_geom_bond_atom_site_label_2
_geom_bond_distance
Fe1 O1 1.9609(12)
Fe1 N1 2.1218(14)
Fe1 N3 2.1481(15)
Fe1 N5 2.1470(15)
Fe1 N7 2.1393(15)
O1 C46 1.341(2)
O2 H2 0.89(3)
O2 C49 1.370(2)
N1 C9 1.349(2)
N2 N1 1.371(2)
N2 C7 1.357(2)
N2 B1 1.546(2)
N3 C3 1.344(2)
N4 N3 1.377(2)
N4 C1 1.362(2)
N4 B1 1.569(2)
N5 C6 1.342(2)
N6 N5 1.3735(19)
N6 C4 1.356(2)
N6 B1 1.554(2)
N7 C52 1.332(2)
N7 C54 1.384(2)
N8 C52 1.372(2)
N8 C53 1.392(2)
N8 C59 1.457(2)
C1 C2 1.381(3)
C1 C10 1.482(2)
C2 H2A 0.9500
C2 C3 1.393(3)
C3 C16 1.479(2)
C4 C5 1.384(2)
C4 C22 1.475(2)
C5 H5 0.9500
C5 C6 1.401(2)
C6 C28 1.476(2)
C7 C8 1.380(3)
C7 C34 1.480(2)
C8 H8 0.9500
C8 C9 1.399(2)
C9 C40 1.475(2)
C10 C11 1.398(3)
C10 C15 1.395(3)
C11 H11 0.9500
C11 C12 1.394(3)
C12 H12 0.9500
C12 C13 1.385(3)
C13 H13 0.9500
C13 C14 1.387(3)
C14 H14 0.9500
C14 C15 1.390(3)
C15 H15 0.9500
C16 C17 1.398(3)
C16 C21 1.396(3)
C17 H17 0.9500
C17 C18 1.390(3)
C18 H18 0.9500
C18 C19 1.383(3)
C19 H19 0.9500
C19 C20 1.388(3)
C20 H20 0.9500
C20 C21 1.389(3)
C21 H21 0.9500
C22 C23 1.399(3)
C22 C27 1.394(3)
C23 H23 0.9500
C23 C24 1.388(3)
C24 H24 0.9500
C24 C25 1.390(3)
C25 H25 0.9500
C25 C26 1.388(3)
C26 H26 0.9500
C26 C27 1.387(3)
C27 H27 0.9500
C28 C29 1.395(3)
C28 C33 1.391(3)
C29 H29 0.9500
C29 C30 1.391(3)
C30 H30 0.9500
C30 C31 1.382(3)
C31 H31 0.9500
C31 C32 1.383(3)
C32 H32 0.9500
C32 C33 1.390(3)
C33 H33 0.9500
C34 C35 1.390(3)
C34 C39 1.390(3)
C35 H35 0.9500
C35 C36 1.391(3)
C36 H36 0.9500
C36 C37 1.375(3)
C37 H37 0.9500
C37 C38 1.378(3)
C38 H38 0.9500
C38 C39 1.387(3)
C39 H39 0.9500
C40 C41 1.398(3)
C40 C45 1.397(3)
C41 H41 0.9500
C41 C42 1.386(3)
C42 H42 0.9500
C42 C43 1.390(3)
C43 H43 0.9500
C43 C44 1.383(3)
C44 H44 0.9500
C44 C45 1.389(3)
C45 H45 0.9500
C46 C47 1.405(2)
C46 C51 1.417(2)
C47 H47 0.9500
C47 C48 1.383(2)
C48 H48 0.9500
C48 C49 1.397(2)
C49 C50 1.379(2)
C50 H50 0.9500
C50 C51 1.410(2)
C51 C52 1.465(2)
C53 C54 1.396(3)
C53 C58 1.394(3)
C54 C55 1.397(3)
C55 H55 0.9500
C55 C56 1.384(3)
C56 H56 0.9500
C56 C57 1.400(3)
C57 H57 0.9500
C57 C58 1.385(3)
C58 H58 0.9500
C59 H59A 0.9800
C59 H59B 0.9800
C59 H59C 0.9800
B1 H1 1.0000
Cl2 C60 1.766(2)
Cl3 C60 1.767(2)
C60 H60A 0.9900
C60 H60B 0.9900

loop_
_geom_hbond_atom_site_label_D
_geom_hbond_atom_site_label_H
_geom_hbond_atom_site_label_A
_geom_hbond_distance_DH
_geom_hbond_distance_HA
_geom_hbond_distance_DA
_geom_hbond_angle_DHA
_geom_hbond_site_symmetry_A
O2 H2 O1 0.89(3) 1.85(3) 2.7339(18) 175(3) 2

loop_
_geom_torsion_atom_site_label_1
_geom_torsion_atom_site_label_2
_geom_torsion_atom_site_label_3
_geom_torsion_atom_site_label_4
_geom_torsion
Fe1 O1 C46 C47 -141.37(13)
Fe1 O1 C46 C51 38.5(2)
Fe1 N1 C9 C8 160.73(14)
Fe1 N1 C9 C40 -16.2(3)
Fe1 N3 C3 C2 -171.70(14)
Fe1 N3 C3 C16 13.7(3)
Fe1 N5 C6 C5 172.73(14)
Fe1 N5 C6 C28 -12.3(3)
Fe1 N7 C52 N8 -157.68(11)
Fe1 N7 C52 C51 22.8(2)
Fe1 N7 C54 C53 155.41(13)
Fe1 N7 C54 C55 -23.7(3)
O1 Fe1 N1 N2 -144.62(10)
O1 Fe1 N1 C9 55.51(19)
O1 Fe1 N3 N4 137.12(12)
O1 Fe1 N3 C3 -48.7(2)
O1 Fe1 N5 N6 142.28(11)
O1 Fe1 N5 C6 -31.80(19)
O1 Fe1 N7 C52 9.01(14)
O1 Fe1 N7 C54 -143.83(15)
O1 C46 C47 C48 175.80(16)
O1 C46 C51 C50 -175.51(16)
O1 C46 C51 C52 2.6(3)
O2 C49 C50 C51 176.39(16)
N1 Fe1 O1 C46 -128.81(13)
N1 Fe1 N3 N4 -33.34(12)
N1 Fe1 N3 C3 140.83(18)
N1 Fe1 N5 N6 31.36(12)
N1 Fe1 N5 C6 -142.71(19)
N1 Fe1 N7 C52 119.64(14)
N1 Fe1 N7 C54 -33.20(15)
N1 N2 C7 C8 -1.2(2)
N1 N2 C7 C34 174.17(15)
N1 N2 B1 N4 -69.52(19)
N1 N2 B1 N6 49.1(2)
N1 C9 C40 C41 143.41(18)
N1 C9 C40 C45 -34.8(3)
N2 N1 C9 C8 0.04(19)
N2 N1 C9 C40 -176.94(15)
N2 C7 C8 C9 1.1(2)
N2 C7 C34 C35 114.6(2)
N2 C7 C34 C39 -66.1(2)
N3 Fe1 O1 C46 61.34(19)
N3 Fe1 N1 N2 30.82(12)
N3 Fe1 N1 C9 -129.04(18)
N3 Fe1 N5 N6 -63.99(11)
N3 Fe1 N5 C6 121.94(19)
N3 Fe1 N7 C52 -144.63(13)
N3 Fe1 N7 C54 62.54(15)
N3 N4 C1 C2 -0.1(2)
N3 N4 C1 C10 179.16(16)
N3 N4 B1 N2 65.03(19)
N3 N4 B1 N6 -55.85(19)
N3 C3 C16 C17 174.99(17)
N3 C3 C16 C21 -2.9(3)
N4 N3 C3 C2 2.7(2)
N4 N3 C3 C16 -171.86(16)
N4 C1 C2 C3 1.7(2)
N4 C1 C10 C11 137.19(19)
N4 C1 C10 C15 -46.8(3)
N5 Fe1 O1 C46 137.12(13)
N5 Fe1 N1 N2 -48.71(11)
N5 Fe1 N1 C9 151.42(18)
N5 Fe1 N3 N4 57.76(11)
N5 Fe1 N3 C3 -128.07(19)
N5 Fe1 N7 C52 -121.0(5)
N5 Fe1 N7 C54 86.1(6)
N5 N6 C4 C5 0.3(2)
N5 N6 C4 C22 -179.20(16)
N5 N6 B1 N2 -70.79(19)
N5 N6 B1 N4 49.1(2)
N5 C6 C28 C29 146.54(18)
N5 C6 C28 C33 -36.8(3)
N6 N5 C6 C5 -1.6(2)
N6 N5 C6 C28 173.38(16)
N6 C4 C5 C6 -1.2(2)
N6 C4 C22 C23 129.75(19)
N6 C4 C22 C27 -54.1(3)
N7 Fe1 O1 C46 -38.48(13)
N7 Fe1 N1 N2 126.29(11)
N7 Fe1 N1 C9 -33.58(18)
N7 Fe1 N3 N4 -124.58(11)
N7 Fe1 N3 C3 49.59(19)
N7 Fe1 N5 N6 -87.9(6)
N7 Fe1 N5 C6 98.0(6)
N7 C54 C55 C56 177.53(18)
N8 C53 C54 N7 0.4(2)
N8 C53 C54 C55 179.62(16)
N8 C53 C58 C57 -177.72(19)
C1 N4 N3 Fe1 174.31(11)
C1 N4 N3 C3 -1.64(19)
C1 N4 B1 N2 -119.19(19)
C1 N4 B1 N6 119.93(19)
C1 C2 C3 N3 -2.8(2)
C1 C2 C3 C16 171.44(18)
C1 C10 C11 C12 176.68(18)
C1 C10 C15 C14 -176.78(17)
C2 C1 C10 C11 -43.7(3)
C2 C1 C10 C15 132.3(2)
C2 C3 C16 C17 1.5(3)
C2 C3 C16 C21 -176.42(19)
C3 C16 C17 C18 -179.03(18)
C3 C16 C21 C20 179.34(18)
C4 N6 N5 Fe1 -175.13(11)
C4 N6 N5 C6 0.82(19)
C4 N6 B1 N2 127.18(18)
C4 N6 B1 N4 -112.95(19)
C4 C5 C6 N5 1.8(2)
C4 C5 C6 C28 -172.78(18)
C4 C22 C23 C24 177.20(18)
C4 C22 C27 C26 -176.01(18)
C5 C4 C22 C23 -49.6(3)
C5 C4 C22 C27 126.5(2)
C5 C6 C28 C29 -39.5(3)
C5 C6 C28 C33 137.1(2)
C6 C28 C29 C30 177.73(18)
C6 C28 C33 C32 -178.42(18)
C7 N2 N1 Fe1 -165.52(11)
C7 N2 N1 C9 0.69(19)
C7 N2 B1 N4 110.18(19)
C7 N2 B1 N6 -131.23(18)
C7 C8 C9 N1 -0.7(2)
C7 C8 C9 C40 176.06(17)
C7 C34 C35 C36 178.7(2)
C7 C34 C39 C38 -179.37(17)
C8 C7 C34 C35 -71.2(3)
C8 C7 C34 C39 108.1(2)
C8 C9 C40 C41 -33.0(3)
C8 C9 C40 C45 148.76(19)
C9 C40 C41 C42 -176.18(18)
C9 C40 C45 C44 176.22(17)
C10 C1 C2 C3 -177.52(17)
C10 C11 C12 C13 -0.1(3)
C11 C10 C15 C14 -0.8(3)
C11 C12 C13 C14 0.0(3)
C12 C13 C14 C15 -0.3(3)
C13 C14 C15 C10 0.7(3)
C15 C10 C11 C12 0.5(3)
C16 C17 C18 C19 0.0(3)
C17 C16 C21 C20 1.4(3)
C17 C18 C19 C20 0.7(3)
C18 C19 C20 C21 -0.4(3)
C19 C20 C21 C16 -0.7(3)
C21 C16 C17 C18 -1.1(3)
C22 C4 C5 C6 178.24(17)
C22 C23 C24 C25 -0.9(3)
C23 C22 C27 C26 0.2(3)
C23 C24 C25 C26 -0.2(3)
C24 C25 C26 C27 1.3(3)
C25 C26 C27 C22 -1.3(3)
C27 C22 C23 C24 0.9(3)
C28 C29 C30 C31 0.4(3)
C29 C28 C33 C32 -1.7(3)
C29 C30 C31 C32 -1.1(3)
C30 C31 C32 C33 0.4(3)
C31 C32 C33 C28 1.0(3)
C33 C28 C29 C30 1.0(3)
C34 C7 C8 C9 -173.78(18)
C34 C35 C36 C37 1.0(4)
C35 C34 C39 C38 0.0(3)
C35 C36 C37 C38 -0.6(4)
C36 C37 C38 C39 -0.1(3)
C37 C38 C39 C34 0.4(3)
C39 C34 C35 C36 -0.7(3)
C40 C41 C42 C43 -0.4(3)
C41 C40 C45 C44 -2.0(3)
C41 C42 C43 C44 -1.5(3)
C42 C43 C44 C45 1.6(3)
C43 C44 C45 C40 0.2(3)
C45 C40 C41 C42 2.1(3)
C46 C47 C48 C49 0.9(3)
C46 C51 C52 N7 -35.5(3)
C46 C51 C52 N8 145.04(17)
C47 C46 C51 C50 4.4(3)
C47 C46 C51 C52 -177.51(16)
C47 C48 C49 O2 -175.91(17)
C47 C48 C49 C50 2.1(3)
C48 C49 C50 C51 -1.7(3)
C49 C50 C51 C46 -1.6(3)
C49 C50 C51 C52 -179.71(16)
C50 C51 C52 N7 142.59(18)
C50 C51 C52 N8 -36.9(3)
C51 C46 C47 C48 -4.1(3)
C52 N7 C54 C53 -0.4(2)
C52 N7 C54 C55 -179.52(19)
C52 N8 C53 C54 -0.26(19)
C52 N8 C53 C58 176.3(2)
C53 N8 C52 N7 0.0(2)
C53 N8 C52 C51 179.49(16)
C53 C54 C55 C56 -1.5(3)
C54 N7 C52 N8 0.3(2)
C54 N7 C52 C51 -179.23(16)
C54 C53 C58 C57 -1.7(3)
C54 C55 C56 C57 -0.6(3)
C55 C56 C57 C58 1.6(3)
C56 C57 C58 C53 -0.5(3)
C58 C53 C54 N7 -176.48(17)
C58 C53 C54 C55 2.7(3)
C59 N8 C52 N7 171.36(17)
C59 N8 C52 C51 -9.1(3)
C59 N8 C53 C54 -172.18(17)
C59 N8 C53 C58 4.4(3)
B1 N2 N1 Fe1 14.23(19)
B1 N2 N1 C9 -179.56(15)
B1 N2 C7 C8 179.12(16)
B1 N2 C7 C34 -5.6(3)
B1 N4 N3 Fe1 -9.06(18)
B1 N4 N3 C3 174.99(15)
B1 N4 C1 C2 -176.21(17)
B1 N4 C1 C10 3.0(3)
B1 N6 N5 Fe1 19.57(18)
B1 N6 N5 C6 -164.48(15)
B1 N6 C4 C5 163.62(17)
B1 N6 C4 C22 -15.9(3)
